data_1543710
loop_
_publ_author_name
'Waters, Jordan'
'Everitt, Thomas'
'Myers, William'
'Goicoechea, Jose M.'

_publ_section_title
;
 N-heterocyclic carbene induced reductive coupling of phosphorus
 tribromide. Isolation of a bromine bridged P--P bond and its subsequent
 reactivity.
;
_journal_name_full 'Chem. Sci.'
_journal_paper_doi 10.1039/C6SC02343F
_journal_year 2016
_chemical_formula_moiety 'C54 H72 N4 P2, C32 H12 B F24'
_chemical_formula_sum 'C86 H84 B F24 N4 P2'
_chemical_formula_weight 1702.32
_chemical_name_systematic
;
 [P2(IPr)2][BArF]
;
_space_group_crystal_system triclinic
_space_group_IT_number 2
_space_group_name_Hall '-P 1'
_space_group_name_H-M_alt 'P -1'
_symmetry_space_group_name_Hall '-P 1'
_symmetry_space_group_name_H-M 'P -1'
_atom_sites_solution_hydrogens geom
_audit_creation_method SHELXL-2013
_audit_update_record
;
2016-05-19 deposited with the CCDC.
2016-07-20 downloaded from the CCDC.
;
_cell_angle_alpha 81.712(2)
_cell_angle_beta 74.258(2)
_cell_angle_gamma 86.832(2)
_cell_formula_units_Z 2
_cell_length_a 12.6812(2)
_cell_length_b 17.0730(3)
_cell_length_c 20.7995(4)
_cell_measurement_reflns_used 40197
_cell_measurement_temperature 150(2)
_cell_measurement_theta_max 76.0750
_cell_measurement_theta_min 3.6200
_cell_volume 4288.43(14)
_computing_cell_refinement
;
CrysAlisPro, Agilent Technologies,
Version 1.171.35.21 (release 20-01-2012 CrysAlis171 .NET)
(compiled Jan 23 2012,18:06:46)
;
_computing_data_collection
;
CrysAlisPro, Agilent Technologies,
Version 1.171.35.21 (release 20-01-2012 CrysAlis171 .NET)
(compiled Jan 23 2012,18:06:46)
;
_computing_data_reduction
;
CrysAlisPro, Agilent Technologies,
Version 1.171.35.21 (release 20-01-2012 CrysAlis171 .NET)
(compiled Jan 23 2012,18:06:46)
;
_computing_molecular_graphics 'WinGX (Farrugia, 2005)'
_computing_publication_material 'XCIF (Sheldrick, 2001)'
_computing_structure_refinement 'SHELXL-2013 (Sheldrick, 2013)'
_computing_structure_solution 'SHELXS-97 (Sheldrick, 1990)'
_diffrn_ambient_temperature 150(2)
_diffrn_detector_area_resol_mean 10.4102
_diffrn_measured_fraction_theta_full 1.000
_diffrn_measured_fraction_theta_max 0.988
_diffrn_measurement_device_type 'SuperNova, Dual, Cu at zero, Atlas'
_diffrn_measurement_method '\w scans'
_diffrn_radiation_monochromator mirror
_diffrn_radiation_source 'SuperNova (Cu) X-ray Source'
_diffrn_radiation_type 'Cu K\a'
_diffrn_radiation_wavelength 1.54178
_diffrn_reflns_av_R_equivalents 0.0268
_diffrn_reflns_av_unetI/netI 0.0179
_diffrn_reflns_Laue_measured_fraction_full 1.000
_diffrn_reflns_Laue_measured_fraction_max 0.988
_diffrn_reflns_limit_h_max 15
_diffrn_reflns_limit_h_min -15
_diffrn_reflns_limit_k_max 21
_diffrn_reflns_limit_k_min -21
_diffrn_reflns_limit_l_max 26
_diffrn_reflns_limit_l_min -26
_diffrn_reflns_number 84078
_diffrn_reflns_point_group_measured_fraction_full 1.000
_diffrn_reflns_point_group_measured_fraction_max 0.988
_diffrn_reflns_theta_full 67.679
_diffrn_reflns_theta_max 76.364
_diffrn_reflns_theta_min 3.200
_exptl_absorpt_coefficient_mu 1.317
_exptl_absorpt_correction_T_max 1.00000
_exptl_absorpt_correction_T_min 0.83964
_exptl_absorpt_correction_type multi-scan
_exptl_absorpt_process_details
;
CrysAlisPro, Agilent Technologies,
Version 1.171.36.32 (release 02-08-2013 CrysAlis171 .NET)
(compiled Aug  2 2013,16:46:58)
Empirical absorption correction using spherical harmonics,
 implemented in SCALE3 ABSPACK scaling algorithm.
;
_exptl_crystal_colour red
_exptl_crystal_density_diffrn 1.318
_exptl_crystal_description block
_exptl_crystal_F_000 1758
_exptl_crystal_recrystallization_method 'Re-crystallisation from solvent'
_exptl_crystal_size_max 0.200
_exptl_crystal_size_mid 0.120
_exptl_crystal_size_min 0.100
_refine_diff_density_max 0.860
_refine_diff_density_min -0.547
_refine_diff_density_rms 0.049
_refine_ls_extinction_method none
_refine_ls_goodness_of_fit_ref 1.049
_refine_ls_hydrogen_treatment constr
_refine_ls_matrix_type full
_refine_ls_number_parameters 1080
_refine_ls_number_reflns 17780
_refine_ls_number_restraints 0
_refine_ls_restrained_S_all 1.049
_refine_ls_R_factor_all 0.0571
_refine_ls_R_factor_gt 0.0507
_refine_ls_shift/su_max 0.001
_refine_ls_shift/su_mean 0.000
_refine_ls_structure_factor_coef Fsqd
_refine_ls_weighting_details 'w=1/[\s^2^(Fo^2^)+(0.0620P)^2^+3.0090P] where P=(Fo^2^+2Fc^2^)/3'
_refine_ls_weighting_scheme calc
_refine_ls_wR_factor_gt 0.1318
_refine_ls_wR_factor_ref 0.1378
_reflns_Friedel_coverage 0.000
_reflns_number_gt 15643
_reflns_number_total 17780
_reflns_threshold_expression 'I > 2\s(I)'
_cod_data_source_file c6sc02343f2.cif
_cod_data_source_block shelx
_cod_database_code 1543710
_shelx_space_group_comment
;
The symmetry employed for this shelxl refinement is uniquely defined
by the following loop, which should always be used as a source of
symmetry information in preference to the above space-group names.
They are only intended as comments.
;
_shelx_estimated_absorpt_t_min 0.779
_shelx_estimated_absorpt_t_max 0.880
_shelxl_version_number 2013-4
_solvent_exptl_crystal_recrystallization_method 'THF, hexane'

loop_
_space_group_symop_operation_xyz
'x, y, z'
'-x, -y, -z'

loop_
_atom_site_label
_atom_site_type_symbol
_atom_site_fract_x
_atom_site_fract_y
_atom_site_fract_z
_atom_site_U_iso_or_equiv
_atom_site_adp_type
_atom_site_occupancy
_atom_site_site_symmetry_order
_atom_site_calc_flag
_atom_site_refinement_flags_posn
_atom_site_refinement_flags_adp
_atom_site_refinement_flags_occupancy
_atom_site_disorder_assembly
_atom_site_disorder_group
P1 P 0.24153(4) 0.75303(3) 0.22041(3) 0.03762(12) Uani 1 1 d . . . . .
P2 P 0.35700(4) 0.80404(3) 0.25768(2) 0.03151(11) Uani 1 1 d . . . . .
C1 C 0.32387(13) 0.70313(10) 0.15323(8) 0.0258(3) Uani 1 1 d . . . . .
N1 N 0.43326(11) 0.69291(9) 0.12654(7) 0.0284(3) Uani 1 1 d . . . . .
C2 C 0.45243(16) 0.65011(12) 0.07262(10) 0.0376(4) Uani 1 1 d . . . . .
H2 H 0.5219 0.6353 0.0457 0.045 Uiso 1 1 calc R U . . .
C3 C 0.35415(15) 0.63351(12) 0.06550(10) 0.0363(4) Uani 1 1 d . . . . .
H3 H 0.3413 0.6046 0.0327 0.044 Uiso 1 1 calc R U . . .
N2 N 0.27550(12) 0.66612(9) 0.11469(7) 0.0293(3) Uani 1 1 d . . . . .
C4 C 0.51990(13) 0.71560(10) 0.15280(8) 0.0258(3) Uani 1 1 d . . . . .
C5 C 0.56376(13) 0.79072(10) 0.12977(9) 0.0281(3) Uani 1 1 d . . . . .
C6 C 0.64794(15) 0.81029(12) 0.15566(11) 0.0379(4) Uani 1 1 d . . . . .
H6 H 0.6815 0.8604 0.1408 0.045 Uiso 1 1 calc R U . . .
C7 C 0.68288(16) 0.75727(14) 0.20279(12) 0.0446(5) Uani 1 1 d . . . . .
H7 H 0.7394 0.7718 0.2205 0.053 Uiso 1 1 calc R U . . .
C8 C 0.63692(17) 0.68362(13) 0.22439(11) 0.0413(4) Uani 1 1 d . . . . .
H8 H 0.6620 0.6483 0.2570 0.050 Uiso 1 1 calc R U . . .
C9 C 0.55438(15) 0.66014(11) 0.19920(9) 0.0320(4) Uani 1 1 d . . . . .
C10 C 0.52139(16) 0.84900(12) 0.08003(10) 0.0367(4) Uani 1 1 d . . . . .
H10 H 0.4433 0.8360 0.0854 0.044 Uiso 1 1 calc R U . . .
C11 C 0.5238(2) 0.93455(13) 0.09319(13) 0.0569(6) Uani 1 1 d . . . . .
H11A H 0.4885 0.9382 0.1408 0.085 Uiso 1 1 calc R U . . .
H11B H 0.4844 0.9688 0.0651 0.085 Uiso 1 1 calc R U . . .
H11C H 0.5999 0.9515 0.0821 0.085 Uiso 1 1 calc R U . . .
C12 C 0.5849(2) 0.84077(16) 0.00741(12) 0.0597(7) Uani 1 1 d . . . . .
H12A H 0.6621 0.8530 0.0006 0.090 Uiso 1 1 calc R U . . .
H12B H 0.5540 0.8776 -0.0237 0.090 Uiso 1 1 calc R U . . .
H12C H 0.5794 0.7864 -0.0012 0.090 Uiso 1 1 calc R U . . .
C13 C 0.50522(18) 0.57747(12) 0.21996(11) 0.0426(5) Uani 1 1 d . . . . .
H13 H 0.4517 0.5734 0.1931 0.051 Uiso 1 1 calc R U . . .
C14 C 0.4438(3) 0.56342(17) 0.29314(16) 0.0787(10) Uani 1 1 d . . . . .
H14A H 0.4107 0.5110 0.3035 0.118 Uiso 1 1 calc R U . . .
H14B H 0.3861 0.6040 0.3028 0.118 Uiso 1 1 calc R U . . .
H14C H 0.4944 0.5661 0.3209 0.118 Uiso 1 1 calc R U . . .
C15 C 0.5929(2) 0.51498(14) 0.20239(15) 0.0582(6) Uani 1 1 d . . . . .
H15A H 0.6511 0.5214 0.2239 0.087 Uiso 1 1 calc R U . . .
H15B H 0.6235 0.5205 0.1534 0.087 Uiso 1 1 calc R U . . .
H15C H 0.5611 0.4624 0.2184 0.087 Uiso 1 1 calc R U . . .
C16 C 0.15878(14) 0.66327(11) 0.12236(9) 0.0300(4) Uani 1 1 d . . . . .
C17 C 0.10935(16) 0.72908(11) 0.09281(10) 0.0345(4) Uani 1 1 d . . . . .
C18 C -0.00367(17) 0.72517(14) 0.10174(11) 0.0433(5) Uani 1 1 d . . . . .
H18 H -0.0413 0.7688 0.0836 0.052 Uiso 1 1 calc R U . . .
C19 C -0.06128(16) 0.65897(15) 0.13647(11) 0.0461(5) Uani 1 1 d . . . . .
H19 H -0.1380 0.6576 0.1418 0.055 Uiso 1 1 calc R U . . .
C20 C -0.00929(16) 0.59491(14) 0.16343(10) 0.0416(5) Uani 1 1 d . . . . .
H20 H -0.0506 0.5498 0.1868 0.050 Uiso 1 1 calc R U . . .
C21 C 0.10323(16) 0.59492(12) 0.15713(9) 0.0347(4) Uani 1 1 d . . . . .
C22 C 0.17503(18) 0.79928(12) 0.05088(11) 0.0421(5) Uani 1 1 d . . . . .
H22 H 0.2401 0.8037 0.0685 0.051 Uiso 1 1 calc R U . . .
C23 C 0.1110(3) 0.87756(16) 0.0559(2) 0.0766(9) Uani 1 1 d . . . . .
H23A H 0.0521 0.8777 0.0335 0.115 Uiso 1 1 calc R U . . .
H23B H 0.1604 0.9214 0.0339 0.115 Uiso 1 1 calc R U . . .
H23C H 0.0793 0.8838 0.1034 0.115 Uiso 1 1 calc R U . . .
C24 C 0.2176(2) 0.78607(16) -0.02295(12) 0.0591(6) Uani 1 1 d . . . . .
H24A H 0.2594 0.7361 -0.0258 0.089 Uiso 1 1 calc R U . . .
H24B H 0.2651 0.8298 -0.0481 0.089 Uiso 1 1 calc R U . . .
H24C H 0.1556 0.7839 -0.0423 0.089 Uiso 1 1 calc R U . . .
C25 C 0.15974(19) 0.52434(13) 0.18782(11) 0.0431(5) Uani 1 1 d . . . . .
H25 H 0.2397 0.5265 0.1641 0.052 Uiso 1 1 calc R U . . .
C26 C 0.1468(3) 0.52851(17) 0.26235(13) 0.0676(8) Uani 1 1 d . . . . .
H26A H 0.1777 0.5780 0.2673 0.101 Uiso 1 1 calc R U . . .
H26B H 0.1857 0.4835 0.2810 0.101 Uiso 1 1 calc R U . . .
H26C H 0.0689 0.5267 0.2866 0.101 Uiso 1 1 calc R U . . .
C27 C 0.1169(3) 0.44467(15) 0.18057(15) 0.0682(8) Uani 1 1 d . . . . .
H27A H 0.0389 0.4407 0.2045 0.102 Uiso 1 1 calc R U . . .
H27B H 0.1579 0.4014 0.1998 0.102 Uiso 1 1 calc R U . . .
H27C H 0.1264 0.4410 0.1327 0.102 Uiso 1 1 calc R U . . .
C28 C 0.25584(13) 0.84730(10) 0.32407(8) 0.0250(3) Uani 1 1 d . . . . .
N3 N 0.25817(11) 0.92421(8) 0.33335(7) 0.0261(3) Uani 1 1 d . . . . .
C29 C 0.17826(15) 0.93904(11) 0.39037(9) 0.0316(4) Uani 1 1 d . . . . .
H29 H 0.1629 0.9883 0.4075 0.038 Uiso 1 1 calc R U . . .
C30 C 0.12624(15) 0.87059(11) 0.41719(9) 0.0311(4) Uani 1 1 d . . . . .
H30 H 0.0669 0.8626 0.4567 0.037 Uiso 1 1 calc R U . . .
N4 N 0.17512(11) 0.81394(8) 0.37663(7) 0.0265(3) Uani 1 1 d . . . . .
C31 C 0.33623(14) 0.98165(10) 0.29111(9) 0.0288(3) Uani 1 1 d . . . . .
C32 C 0.30670(15) 1.02975(10) 0.23866(10) 0.0336(4) Uani 1 1 d . . . . .
C33 C 0.38405(18) 1.08375(12) 0.19813(11) 0.0422(5) Uani 1 1 d . . . . .
H33 H 0.3671 1.1176 0.1617 0.051 Uiso 1 1 calc R U . . .
C34 C 0.48537(18) 1.08848(13) 0.21055(12) 0.0469(5) Uani 1 1 d . . . . .
H34 H 0.5378 1.1246 0.1819 0.056 Uiso 1 1 calc R U . . .
C35 C 0.51082(17) 1.04135(13) 0.26413(12) 0.0441(5) Uani 1 1 d . . . . .
H35 H 0.5801 1.0463 0.2724 0.053 Uiso 1 1 calc R U . . .
C36 C 0.43667(15) 0.98655(12) 0.30646(10) 0.0353(4) Uani 1 1 d . . . . .
C37 C 0.19443(17) 1.02661(12) 0.22619(11) 0.0416(4) Uani 1 1 d . . . . .
H37 H 0.1573 0.9783 0.2543 0.050 Uiso 1 1 calc R U . . .
C38 C 0.2024(2) 1.01979(19) 0.15286(14) 0.0640(7) Uani 1 1 d . . . . .
H38A H 0.2381 1.0667 0.1241 0.096 Uiso 1 1 calc R U . . .
H38B H 0.1287 1.0159 0.1472 0.096 Uiso 1 1 calc R U . . .
H38C H 0.2456 0.9724 0.1400 0.096 Uiso 1 1 calc R U . . .
C39 C 0.1249(2) 1.09879(15) 0.24927(15) 0.0580(6) Uani 1 1 d . . . . .
H39A H 0.1199 1.1008 0.2969 0.087 Uiso 1 1 calc R U . . .
H39B H 0.0512 1.0946 0.2437 0.087 Uiso 1 1 calc R U . . .
H39C H 0.1590 1.1471 0.2221 0.087 Uiso 1 1 calc R U . . .
C40 C 0.46558(17) 0.93678(14) 0.36602(11) 0.0436(5) Uani 1 1 d . . . . .
H40 H 0.4006 0.9040 0.3913 0.052 Uiso 1 1 calc R U . . .
C41 C 0.5621(2) 0.88045(16) 0.34341(14) 0.0548(6) Uani 1 1 d . . . . .
H41A H 0.5435 0.8451 0.3151 0.082 Uiso 1 1 calc R U . . .
H41B H 0.5780 0.8490 0.3831 0.082 Uiso 1 1 calc R U . . .
H41C H 0.6266 0.9111 0.3175 0.082 Uiso 1 1 calc R U . . .
C42 C 0.4893(3) 0.9891(2) 0.41406(15) 0.0678(8) Uani 1 1 d . . . . .
H42A H 0.5534 1.0214 0.3907 0.102 Uiso 1 1 calc R U . . .
H42B H 0.5039 0.9556 0.4532 0.102 Uiso 1 1 calc R U . . .
H42C H 0.4257 1.0236 0.4291 0.102 Uiso 1 1 calc R U . . .
C43 C 0.15558(14) 0.73009(10) 0.39585(8) 0.0281(3) Uani 1 1 d . . . . .
C44 C 0.05983(15) 0.69961(11) 0.38866(9) 0.0314(4) Uani 1 1 d . . . . .
C45 C 0.04369(18) 0.61846(12) 0.40924(10) 0.0388(4) Uani 1 1 d . . . . .
H45 H -0.0207 0.5952 0.4060 0.047 Uiso 1 1 calc R U . . .
C46 C 0.1199(2) 0.57167(12) 0.43425(10) 0.0436(5) Uani 1 1 d . . . . .
H46 H 0.1083 0.5164 0.4467 0.052 Uiso 1 1 calc R U . . .
C47 C 0.21271(19) 0.60438(12) 0.44137(10) 0.0413(4) Uani 1 1 d . . . . .
H47 H 0.2640 0.5712 0.4588 0.050 Uiso 1 1 calc R U . . .
C48 C 0.23246(16) 0.68475(12) 0.42362(9) 0.0341(4) Uani 1 1 d . . . . .
C49 C -0.02597(16) 0.74989(12) 0.36260(10) 0.0357(4) Uani 1 1 d . . . . .
H49 H 0.0041 0.8041 0.3454 0.043 Uiso 1 1 calc R U . . .
C50 C -0.05498(18) 0.71748(15) 0.30466(11) 0.0462(5) Uani 1 1 d . . . . .
H50A H 0.0121 0.7105 0.2689 0.069 Uiso 1 1 calc R U . . .
H50B H -0.1047 0.7548 0.2866 0.069 Uiso 1 1 calc R U . . .
H50C H -0.0908 0.6663 0.3214 0.069 Uiso 1 1 calc R U . . .
C51 C -0.12987(18) 0.75717(14) 0.42021(12) 0.0475(5) Uani 1 1 d . . . . .
H51A H -0.1599 0.7045 0.4385 0.071 Uiso 1 1 calc R U . . .
H51B H -0.1843 0.7906 0.4030 0.071 Uiso 1 1 calc R U . . .
H51C H -0.1117 0.7811 0.4558 0.071 Uiso 1 1 calc R U . . .
C52 C 0.32908(17) 0.72263(13) 0.43760(10) 0.0405(4) Uani 1 1 d . . . . .
H52 H 0.3549 0.7673 0.4007 0.049 Uiso 1 1 calc R U . . .
C53 C 0.4265(3) 0.6669(2) 0.4398(2) 0.0856(11) Uani 1 1 d . . . . .
H53A H 0.4047 0.6244 0.4776 0.128 Uiso 1 1 calc R U . . .
H53B H 0.4865 0.6964 0.4457 0.128 Uiso 1 1 calc R U . . .
H53C H 0.4509 0.6440 0.3975 0.128 Uiso 1 1 calc R U . . .
C54 C 0.29250(19) 0.75724(14) 0.50384(11) 0.0454(5) Uani 1 1 d . . . . .
H54A H 0.2283 0.7919 0.5038 0.068 Uiso 1 1 calc R U . . .
H54B H 0.3522 0.7879 0.5089 0.068 Uiso 1 1 calc R U . . .
H54C H 0.2735 0.7142 0.5414 0.068 Uiso 1 1 calc R U . . .
B101 B 0.78046(15) 0.26023(11) 0.25492(9) 0.0249(3) Uani 1 1 d . . . . .
C101 C 0.85324(13) 0.29507(10) 0.17925(8) 0.0256(3) Uani 1 1 d . . . . .
C102 C 0.82038(14) 0.36356(10) 0.14356(8) 0.0268(3) Uani 1 1 d . . . . .
H102 H 0.7548 0.3903 0.1639 0.032 Uiso 1 1 calc R U . . .
C103 C 0.88075(14) 0.39376(10) 0.07915(8) 0.0279(3) Uani 1 1 d . . . . .
F1A F 0.83306(10) 0.52946(6) 0.07279(6) 0.0377(2) Uani 1 1 d . . . . .
F1B F 0.73043(10) 0.45368(7) 0.04339(6) 0.0446(3) Uani 1 1 d . . . . .
F1C F 0.89196(12) 0.48184(7) -0.02088(6) 0.0479(3) Uani 1 1 d . . . . .
C104 C 0.97980(15) 0.35928(10) 0.04846(9) 0.0300(3) Uani 1 1 d . . . . .
H104 H 1.0204 0.3794 0.0042 0.036 Uiso 1 1 calc R U . . .
C105 C 1.01734(14) 0.29451(11) 0.08467(9) 0.0297(3) Uani 1 1 d . . . . .
C106 C 0.95499(14) 0.26275(10) 0.14833(9) 0.0280(3) Uani 1 1 d . . . . .
H106 H 0.9826 0.2176 0.1715 0.034 Uiso 1 1 calc R U . . .
C107 C 0.83562(16) 0.46416(11) 0.04344(9) 0.0320(4) Uani 1 1 d . . . . .
C108 C 1.12551(16) 0.25624(12) 0.05513(10) 0.0376(4) Uani 1 1 d . . . . .
F2A F 1.11288(12) 0.18400(9) 0.03979(9) 0.0679(4) Uani 1 1 d . . . . .
F2B F 1.18814(11) 0.24432(11) 0.09719(7) 0.0632(4) Uani 1 1 d . . . . .
F2C F 1.18241(12) 0.29572(10) -0.00202(8) 0.0705(5) Uani 1 1 d . . . . .
C109 C 0.80341(13) 0.16524(10) 0.27178(8) 0.0265(3) Uani 1 1 d . . . . .
C110 C 0.81396(14) 0.11514(11) 0.22280(9) 0.0305(4) Uani 1 1 d . . . . .
H110 H 0.8087 0.1373 0.1792 0.037 Uiso 1 1 calc R U . . .
C111 C 0.83196(15) 0.03402(11) 0.23564(10) 0.0357(4) Uani 1 1 d . . . . .
C112 C 0.83949(16) -0.00102(11) 0.29879(11) 0.0395(4) Uani 1 1 d . . . . .
H112 H 0.8533 -0.0563 0.3074 0.047 Uiso 1 1 calc R U . . .
C113 C 0.82621(16) 0.04705(11) 0.34882(10) 0.0372(4) Uani 1 1 d . . . . .
C114 C 0.80801(14) 0.12837(10) 0.33553(9) 0.0306(4) Uani 1 1 d . . . . .
H114 H 0.7984 0.1597 0.3710 0.037 Uiso 1 1 calc R U . . .
C115 C 0.84409(19) -0.01373(13) 0.17924(12) 0.0473(5) Uani 1 1 d . . . . .
F3A F 0.75467(14) -0.00788(11) 0.15545(10) 0.0790(5) Uani 1 1 d . . . . .
F3B F 0.86138(18) -0.09005(9) 0.19575(9) 0.0829(6) Uani 1 1 d . . . . .
F3C F 0.92548(13) 0.01103(9) 0.12567(7) 0.0622(4) Uani 1 1 d . . . . .
C116 C 0.8342(2) 0.01307(14) 0.41750(13) 0.0549(6) Uani 1 1 d . . . . .
F4A F 0.9206(2) 0.04630(16) 0.43428(11) 0.0776(7) Uani 0.741(3) 1 d . . P A 1
F4B F 0.8584(4) -0.06199(13) 0.42585(15) 0.1053(13) Uani 0.741(3) 1 d . . P A 1
F4C F 0.7486(2) 0.0344(2) 0.46789(13) 0.0773(8) Uani 0.741(3) 1 d . . P A 1
F4D F 0.9172(6) -0.0226(6) 0.4172(3) 0.0776(7) Uani 0.259(3) 1 d . . P A 2
F4E F 0.7562(11) -0.0540(4) 0.4376(4) 0.1053(13) Uani 0.259(3) 1 d . . P A 2
F4F F 0.7940(7) 0.0491(7) 0.4595(5) 0.0773(8) Uani 0.259(3) 1 d . . P A 2
C117 C 0.64752(14) 0.26959(10) 0.26441(9) 0.0273(3) Uani 1 1 d . . . . .
C118 C 0.57676(15) 0.25907(13) 0.32943(10) 0.0383(4) Uani 1 1 d . . . . .
H118 H 0.6072 0.2492 0.3669 0.046 Uiso 1 1 calc R U . . .
C119 C 0.46321(17) 0.26261(16) 0.34116(12) 0.0503(5) Uani 1 1 d . . . . .
C120 C 0.41577(16) 0.27916(15) 0.28783(12) 0.0490(5) Uani 1 1 d . . . . .
H120 H 0.3384 0.2835 0.2957 0.059 Uiso 1 1 calc R U . . .
C121 C 0.48347(16) 0.28912(12) 0.22342(11) 0.0373(4) Uani 1 1 d . . . . .
C122 C 0.59738(14) 0.28287(10) 0.21177(9) 0.0297(3) Uani 1 1 d . . . . .
H122 H 0.6419 0.2878 0.1666 0.036 Uiso 1 1 calc R U . . .
C123 C 0.3908(2) 0.2500(3) 0.41171(15) 0.0837(11) Uani 1 1 d . . . . .
F5A F 0.43837(15) 0.2139(2) 0.45595(9) 0.1326(12) Uani 1 1 d . . . . .
F5B F 0.30460(18) 0.2094(3) 0.41805(12) 0.1638(16) Uani 1 1 d . . . . .
F5C F 0.3492(4) 0.3148(2) 0.43249(16) 0.205(2) Uani 1 1 d . . . . .
C124 C 0.4355(2) 0.30921(15) 0.16461(13) 0.0517(6) Uani 1 1 d . . . . .
F6A F 0.33254(13) 0.28614(12) 0.17813(10) 0.0777(5) Uani 1 1 d . . . . .
F6B F 0.48762(15) 0.27231(14) 0.11240(8) 0.0859(6) Uani 1 1 d . . . . .
F6C F 0.4359(2) 0.38507(11) 0.14397(14) 0.1197(10) Uani 1 1 d . . . . .
C125 C 0.82037(13) 0.31166(10) 0.30447(8) 0.0249(3) Uani 1 1 d . . . . .
C126 C 0.76679(14) 0.38134(10) 0.32478(8) 0.0267(3) Uani 1 1 d . . . . .
H126 H 0.7014 0.3975 0.3123 0.032 Uiso 1 1 calc R U . . .
C127 C 0.80628(15) 0.42782(10) 0.36276(9) 0.0287(3) Uani 1 1 d . . . . .
C128 C 0.90062(15) 0.40619(10) 0.38291(9) 0.0300(3) Uani 1 1 d . . . . .
H128 H 0.9269 0.4374 0.4094 0.036 Uiso 1 1 calc R U . . .
C129 C 0.95518(14) 0.33758(11) 0.36304(8) 0.0288(3) Uani 1 1 d . . . . .
C130 C 0.91715(13) 0.29218(10) 0.32395(8) 0.0272(3) Uani 1 1 d . . . . .
H130 H 0.9580 0.2464 0.3100 0.033 Uiso 1 1 calc R U . . .
C131 C 0.74599(18) 0.50267(11) 0.38032(11) 0.0388(4) Uani 1 1 d . . . . .
F7A F 0.75847(16) 0.55816(8) 0.32656(8) 0.0668(4) Uani 1 1 d . . . . .
F7B F 0.77949(13) 0.53560(7) 0.42573(7) 0.0532(3) Uani 1 1 d . . . . .
F7C F 0.63874(12) 0.49283(9) 0.40482(10) 0.0737(5) Uani 1 1 d . . . . .
C132 C 1.05543(16) 0.30949(12) 0.38512(10) 0.0375(4) Uani 1 1 d . . . . .
F8A F 1.03741(13) 0.24373(11) 0.42883(10) 0.0785(5) Uani 1 1 d . . . . .
F8B F 1.09279(14) 0.36102(10) 0.41468(10) 0.0775(5) Uani 1 1 d . . . . .
F8C F 1.13709(11) 0.29151(13) 0.33453(8) 0.0813(6) Uani 1 1 d . . . . .

loop_
_atom_site_aniso_label
_atom_site_aniso_U_11
_atom_site_aniso_U_22
_atom_site_aniso_U_33
_atom_site_aniso_U_23
_atom_site_aniso_U_13
_atom_site_aniso_U_12
P1 0.0226(2) 0.0570(3) 0.0396(3) -0.0291(2) -0.00801(18) 0.00263(19)
P2 0.0250(2) 0.0410(2) 0.0296(2) -0.01658(18) -0.00192(17) -0.00558(17)
C1 0.0238(8) 0.0288(8) 0.0274(8) -0.0080(6) -0.0090(6) -0.0002(6)
N1 0.0218(7) 0.0337(7) 0.0321(7) -0.0138(6) -0.0071(6) 0.0024(5)
C2 0.0287(9) 0.0490(11) 0.0384(10) -0.0238(8) -0.0066(7) 0.0049(8)
C3 0.0317(9) 0.0460(10) 0.0357(9) -0.0228(8) -0.0083(7) 0.0018(8)
N2 0.0247(7) 0.0362(8) 0.0308(7) -0.0147(6) -0.0086(6) 0.0004(6)
C4 0.0198(7) 0.0292(8) 0.0301(8) -0.0108(6) -0.0066(6) 0.0036(6)
C5 0.0219(8) 0.0297(8) 0.0312(8) -0.0078(7) -0.0037(6) 0.0035(6)
C6 0.0268(9) 0.0355(9) 0.0530(11) -0.0144(8) -0.0087(8) -0.0025(7)
C7 0.0298(9) 0.0543(12) 0.0610(13) -0.0241(10) -0.0246(9) 0.0077(8)
C8 0.0371(10) 0.0463(11) 0.0458(11) -0.0097(9) -0.0213(9) 0.0148(8)
C9 0.0273(8) 0.0316(9) 0.0367(9) -0.0071(7) -0.0083(7) 0.0083(7)
C10 0.0321(9) 0.0381(10) 0.0346(9) 0.0004(8) -0.0036(7) 0.0049(7)
C11 0.0749(17) 0.0357(11) 0.0525(13) 0.0008(10) -0.0099(12) 0.0097(11)
C12 0.0737(17) 0.0620(15) 0.0353(11) -0.0031(10) -0.0061(11) 0.0171(13)
C13 0.0432(11) 0.0335(10) 0.0489(11) -0.0027(8) -0.0111(9) 0.0052(8)
C14 0.093(2) 0.0487(14) 0.0706(18) -0.0023(13) 0.0163(16) -0.0002(14)
C15 0.0524(14) 0.0358(11) 0.0824(18) -0.0149(11) -0.0097(13) 0.0111(10)
C16 0.0239(8) 0.0416(9) 0.0295(8) -0.0166(7) -0.0092(6) -0.0005(7)
C17 0.0337(9) 0.0402(10) 0.0363(9) -0.0185(8) -0.0148(8) 0.0037(7)
C18 0.0346(10) 0.0557(12) 0.0490(11) -0.0257(10) -0.0195(9) 0.0108(9)
C19 0.0248(9) 0.0715(15) 0.0482(12) -0.0318(11) -0.0083(8) 0.0007(9)
C20 0.0329(10) 0.0571(12) 0.0361(10) -0.0177(9) -0.0033(8) -0.0117(9)
C21 0.0329(9) 0.0453(10) 0.0286(8) -0.0150(7) -0.0067(7) -0.0044(8)
C22 0.0482(12) 0.0382(10) 0.0481(11) -0.0117(9) -0.0239(10) 0.0000(9)
C23 0.086(2) 0.0433(14) 0.105(2) -0.0166(15) -0.0325(19) 0.0105(14)
C24 0.0782(18) 0.0546(14) 0.0455(13) -0.0043(10) -0.0157(12) -0.0205(13)
C25 0.0472(12) 0.0459(11) 0.0368(10) -0.0038(8) -0.0122(9) -0.0074(9)
C26 0.103(2) 0.0624(16) 0.0473(14) -0.0036(12) -0.0371(15) -0.0128(15)
C27 0.109(2) 0.0465(13) 0.0632(16) -0.0071(12) -0.0466(17) -0.0062(14)
C28 0.0236(7) 0.0293(8) 0.0237(7) -0.0065(6) -0.0071(6) -0.0026(6)
N3 0.0240(7) 0.0282(7) 0.0264(7) -0.0078(5) -0.0050(5) -0.0015(5)
C29 0.0310(9) 0.0324(9) 0.0300(8) -0.0108(7) -0.0033(7) 0.0024(7)
C30 0.0286(8) 0.0364(9) 0.0264(8) -0.0090(7) -0.0016(7) 0.0006(7)
N4 0.0252(7) 0.0302(7) 0.0237(6) -0.0062(5) -0.0038(5) -0.0028(5)
C31 0.0259(8) 0.0279(8) 0.0323(8) -0.0103(7) -0.0030(7) -0.0046(6)
C32 0.0331(9) 0.0263(8) 0.0397(10) -0.0052(7) -0.0062(8) -0.0021(7)
C33 0.0436(11) 0.0301(9) 0.0470(11) -0.0026(8) -0.0024(9) -0.0058(8)
C34 0.0394(11) 0.0379(10) 0.0565(13) -0.0105(9) 0.0036(9) -0.0143(8)
C35 0.0305(10) 0.0485(11) 0.0545(12) -0.0182(10) -0.0050(9) -0.0115(8)
C36 0.0287(9) 0.0413(10) 0.0380(10) -0.0168(8) -0.0057(7) -0.0050(7)
C37 0.0367(10) 0.0370(10) 0.0496(11) 0.0080(8) -0.0153(9) -0.0048(8)
C38 0.0592(15) 0.0779(18) 0.0634(16) -0.0067(13) -0.0316(13) -0.0030(13)
C39 0.0397(12) 0.0565(14) 0.0712(16) 0.0022(12) -0.0112(11) 0.0092(10)
C40 0.0342(10) 0.0614(13) 0.0407(10) -0.0143(9) -0.0145(8) -0.0062(9)
C41 0.0453(12) 0.0660(15) 0.0599(14) -0.0148(12) -0.0235(11) 0.0044(11)
C42 0.0662(17) 0.094(2) 0.0575(15) -0.0351(15) -0.0281(13) 0.0007(15)
C43 0.0320(9) 0.0296(8) 0.0214(7) -0.0048(6) -0.0036(6) -0.0033(7)
C44 0.0345(9) 0.0340(9) 0.0244(8) -0.0052(7) -0.0038(7) -0.0068(7)
C45 0.0475(11) 0.0351(9) 0.0331(9) -0.0044(7) -0.0074(8) -0.0117(8)
C46 0.0628(14) 0.0308(9) 0.0342(10) -0.0035(8) -0.0077(9) -0.0031(9)
C47 0.0529(12) 0.0384(10) 0.0311(9) -0.0038(8) -0.0110(8) 0.0078(9)
C48 0.0362(9) 0.0411(10) 0.0240(8) -0.0065(7) -0.0056(7) 0.0018(8)
C49 0.0327(9) 0.0382(10) 0.0368(9) -0.0017(8) -0.0105(8) -0.0087(7)
C50 0.0364(10) 0.0652(14) 0.0413(11) -0.0087(10) -0.0149(9) -0.0089(9)
C51 0.0397(11) 0.0520(12) 0.0486(12) -0.0109(10) -0.0067(9) 0.0018(9)
C52 0.0350(10) 0.0558(12) 0.0313(9) -0.0019(8) -0.0119(8) -0.0006(9)
C53 0.0565(17) 0.112(3) 0.111(3) -0.056(2) -0.0475(18) 0.0332(17)
C54 0.0492(12) 0.0532(12) 0.0374(10) -0.0057(9) -0.0157(9) -0.0105(10)
B101 0.0215(8) 0.0291(9) 0.0247(8) -0.0040(7) -0.0072(7) 0.0013(7)
C101 0.0250(8) 0.0295(8) 0.0247(7) -0.0051(6) -0.0094(6) -0.0019(6)
C102 0.0279(8) 0.0276(8) 0.0262(8) -0.0062(6) -0.0082(6) -0.0002(6)
C103 0.0329(9) 0.0268(8) 0.0266(8) -0.0047(6) -0.0112(7) -0.0031(6)
F1A 0.0491(6) 0.0262(5) 0.0389(6) -0.0055(4) -0.0126(5) -0.0009(4)
F1B 0.0482(7) 0.0420(6) 0.0525(7) -0.0023(5) -0.0304(6) -0.0008(5)
F1C 0.0695(8) 0.0431(6) 0.0253(5) 0.0022(5) -0.0077(5) 0.0056(6)
C104 0.0323(9) 0.0326(9) 0.0245(8) -0.0043(6) -0.0054(7) -0.0055(7)
C105 0.0264(8) 0.0340(9) 0.0288(8) -0.0063(7) -0.0061(7) -0.0015(7)
C106 0.0259(8) 0.0313(8) 0.0278(8) -0.0034(6) -0.0090(6) -0.0003(6)
C107 0.0395(10) 0.0301(8) 0.0279(8) -0.0037(7) -0.0112(7) -0.0025(7)
C108 0.0316(9) 0.0456(11) 0.0322(9) -0.0031(8) -0.0043(7) 0.0020(8)
F2A 0.0473(8) 0.0623(9) 0.0952(12) -0.0382(8) -0.0092(8) 0.0143(7)
F2B 0.0331(6) 0.1090(12) 0.0513(8) -0.0201(8) -0.0170(6) 0.0190(7)
F2C 0.0443(8) 0.0837(11) 0.0557(8) 0.0183(8) 0.0159(6) 0.0174(7)
C109 0.0188(7) 0.0298(8) 0.0296(8) -0.0038(6) -0.0045(6) -0.0012(6)
C110 0.0246(8) 0.0333(9) 0.0339(9) -0.0065(7) -0.0065(7) -0.0041(7)
C111 0.0282(9) 0.0324(9) 0.0452(10) -0.0118(8) -0.0033(8) -0.0049(7)
C112 0.0364(10) 0.0265(9) 0.0517(11) -0.0038(8) -0.0062(9) -0.0003(7)
C113 0.0373(10) 0.0307(9) 0.0397(10) 0.0002(7) -0.0067(8) 0.0016(7)
C114 0.0289(8) 0.0296(8) 0.0315(9) -0.0032(7) -0.0057(7) 0.0015(7)
C115 0.0435(11) 0.0394(11) 0.0587(13) -0.0199(10) -0.0051(10) -0.0069(9)
F3A 0.0586(9) 0.0972(12) 0.1020(13) -0.0631(11) -0.0307(9) -0.0010(8)
F3B 0.1316(16) 0.0349(7) 0.0817(11) -0.0236(7) -0.0198(11) 0.0010(8)
F3C 0.0612(9) 0.0642(9) 0.0577(8) -0.0310(7) 0.0033(7) -0.0091(7)
C116 0.0690(16) 0.0420(12) 0.0467(13) 0.0054(10) -0.0126(12) 0.0146(11)
F4A 0.0832(15) 0.0986(17) 0.0586(12) 0.0116(12) -0.0413(11) -0.0104(13)
F4B 0.212(4) 0.0333(10) 0.0902(17) 0.0045(10) -0.084(2) 0.0225(18)
F4C 0.0576(18) 0.117(2) 0.0366(10) 0.0191(11) 0.0058(13) 0.0050(17)
F4D 0.0832(15) 0.0986(17) 0.0586(12) 0.0116(12) -0.0413(11) -0.0104(13)
F4E 0.212(4) 0.0333(10) 0.0902(17) 0.0045(10) -0.084(2) 0.0225(18)
F4F 0.0576(18) 0.117(2) 0.0366(10) 0.0191(11) 0.0058(13) 0.0050(17)
C117 0.0243(8) 0.0282(8) 0.0311(8) -0.0052(6) -0.0095(7) 0.0006(6)
C118 0.0247(9) 0.0575(12) 0.0333(9) -0.0059(8) -0.0090(7) 0.0007(8)
C119 0.0250(10) 0.0797(16) 0.0449(12) -0.0092(11) -0.0068(8) 0.0007(10)
C120 0.0222(9) 0.0688(15) 0.0589(13) -0.0126(11) -0.0145(9) 0.0040(9)
C121 0.0319(9) 0.0376(10) 0.0491(11) -0.0077(8) -0.0218(8) 0.0015(7)
C122 0.0284(8) 0.0295(8) 0.0347(9) -0.0062(7) -0.0137(7) 0.0001(6)
C123 0.0271(12) 0.165(4) 0.0537(16) -0.0162(19) -0.0023(11) 0.0075(16)
F5A 0.0448(9) 0.291(4) 0.0443(9) 0.0136(14) -0.0009(8) -0.0049(15)
F5B 0.0551(12) 0.345(5) 0.0749(14) 0.028(2) -0.0043(10) -0.073(2)
F5C 0.231(4) 0.188(3) 0.114(2) -0.038(2) 0.091(3) 0.047(3)
C124 0.0440(12) 0.0570(13) 0.0651(15) -0.0042(11) -0.0352(11) -0.0009(10)
F6A 0.0500(9) 0.1058(13) 0.0952(12) -0.0135(10) -0.0491(9) -0.0044(8)
F6B 0.0734(11) 0.1448(18) 0.0523(9) -0.0192(10) -0.0390(8) 0.0163(11)
F6C 0.178(2) 0.0617(11) 0.165(2) 0.0350(12) -0.144(2) -0.0282(12)
C125 0.0221(7) 0.0291(8) 0.0221(7) 0.0001(6) -0.0053(6) -0.0016(6)
C126 0.0259(8) 0.0282(8) 0.0270(8) 0.0000(6) -0.0109(6) 0.0005(6)
C127 0.0316(9) 0.0257(8) 0.0289(8) 0.0000(6) -0.0098(7) -0.0018(6)
C128 0.0316(9) 0.0306(8) 0.0294(8) -0.0019(7) -0.0109(7) -0.0069(7)
C129 0.0233(8) 0.0359(9) 0.0272(8) 0.0004(7) -0.0085(6) -0.0036(7)
C130 0.0230(8) 0.0316(8) 0.0261(8) -0.0026(6) -0.0060(6) 0.0011(6)
C131 0.0458(11) 0.0290(9) 0.0480(11) -0.0074(8) -0.0227(9) 0.0017(8)
F7A 0.1112(13) 0.0332(6) 0.0665(9) 0.0009(6) -0.0484(9) 0.0138(7)
F7B 0.0760(9) 0.0365(6) 0.0606(8) -0.0203(6) -0.0362(7) 0.0100(6)
F7C 0.0413(7) 0.0531(8) 0.1301(15) -0.0456(9) -0.0137(8) 0.0106(6)
C132 0.0297(9) 0.0477(11) 0.0388(10) -0.0054(8) -0.0156(8) 0.0003(8)
F8A 0.0587(9) 0.0823(11) 0.0969(12) 0.0375(9) -0.0491(9) -0.0075(8)
F8B 0.0661(10) 0.0765(10) 0.1232(15) -0.0389(10) -0.0711(11) 0.0129(8)
F8C 0.0285(7) 0.1583(18) 0.0624(9) -0.0327(10) -0.0176(6) 0.0286(9)

loop_
_atom_type_symbol
_atom_type_description
_atom_type_scat_dispersion_real
_atom_type_scat_dispersion_imag
_atom_type_scat_source
C C 0.0181 0.0091 'International Tables Vol C Tables 4.2.6.8 and 6.1.1.4'
H H 0.0000 0.0000 'International Tables Vol C Tables 4.2.6.8 and 6.1.1.4'
B B 0.0090 0.0039 'International Tables Vol C Tables 4.2.6.8 and 6.1.1.4'
N N 0.0311 0.0180 'International Tables Vol C Tables 4.2.6.8 and 6.1.1.4'
P P 0.2955 0.4335 'International Tables Vol C Tables 4.2.6.8 and 6.1.1.4'
F F 0.0727 0.0534 'International Tables Vol C Tables 4.2.6.8 and 6.1.1.4'

loop_
_geom_angle_atom_site_label_1
_geom_angle_atom_site_label_2
_geom_angle_atom_site_label_3
_geom_angle
C1 P1 P2 104.07(6)
C28 P2 P1 95.48(5)
N1 C1 N2 104.84(14)
N1 C1 P1 134.78(12)
N2 C1 P1 120.36(12)
C1 N1 C2 110.43(14)
C1 N1 C4 126.47(14)
C2 N1 C4 122.85(14)
C3 C2 N1 107.10(16)
C3 C2 H2 126.5
N1 C2 H2 126.5
C2 C3 N2 107.31(15)
C2 C3 H3 126.3
N2 C3 H3 126.3
C1 N2 C3 110.32(14)
C1 N2 C16 125.48(14)
C3 N2 C16 124.18(14)
C9 C4 C5 124.51(16)
C9 C4 N1 117.34(15)
C5 C4 N1 118.15(15)
C4 C5 C6 116.58(16)
C4 C5 C10 122.02(16)
C6 C5 C10 121.39(17)
C7 C6 C5 120.50(18)
C7 C6 H6 119.7
C5 C6 H6 119.7
C8 C7 C6 121.01(18)
C8 C7 H7 119.5
C6 C7 H7 119.5
C7 C8 C9 121.05(18)
C7 C8 H8 119.5
C9 C8 H8 119.5
C8 C9 C4 116.33(17)
C8 C9 C13 122.22(18)
C4 C9 C13 121.44(17)
C5 C10 C11 112.49(18)
C5 C10 C12 111.17(16)
C11 C10 C12 110.18(19)
C5 C10 H10 107.6
C11 C10 H10 107.6
C12 C10 H10 107.6
C10 C11 H11A 109.5
C10 C11 H11B 109.5
H11A C11 H11B 109.5
C10 C11 H11C 109.5
H11A C11 H11C 109.5
H11B C11 H11C 109.5
C10 C12 H12A 109.5
C10 C12 H12B 109.5
H12A C12 H12B 109.5
C10 C12 H12C 109.5
H12A C12 H12C 109.5
H12B C12 H12C 109.5
C14 C13 C15 111.3(2)
C14 C13 C9 112.5(2)
C15 C13 C9 110.43(18)
C14 C13 H13 107.5
C15 C13 H13 107.5
C9 C13 H13 107.5
C13 C14 H14A 109.5
C13 C14 H14B 109.5
H14A C14 H14B 109.5
C13 C14 H14C 109.5
H14A C14 H14C 109.5
H14B C14 H14C 109.5
C13 C15 H15A 109.5
C13 C15 H15B 109.5
H15A C15 H15B 109.5
C13 C15 H15C 109.5
H15A C15 H15C 109.5
H15B C15 H15C 109.5
C21 C16 C17 124.25(17)
C21 C16 N2 118.32(17)
C17 C16 N2 117.41(16)
C18 C17 C16 116.21(19)
C18 C17 C22 121.59(19)
C16 C17 C22 122.15(17)
C19 C18 C17 121.0(2)
C19 C18 H18 119.5
C17 C18 H18 119.5
C20 C19 C18 120.96(19)
C20 C19 H19 119.5
C18 C19 H19 119.5
C19 C20 C21 121.2(2)
C19 C20 H20 119.4
C21 C20 H20 119.4
C16 C21 C20 116.31(19)
C16 C21 C25 122.81(17)
C20 C21 C25 120.88(19)
C17 C22 C23 113.1(2)
C17 C22 C24 111.01(17)
C23 C22 C24 109.9(2)
C17 C22 H22 107.5
C23 C22 H22 107.5
C24 C22 H22 107.5
C22 C23 H23A 109.5
C22 C23 H23B 109.5
H23A C23 H23B 109.5
C22 C23 H23C 109.5
H23A C23 H23C 109.5
H23B C23 H23C 109.5
C22 C24 H24A 109.5
C22 C24 H24B 109.5
H24A C24 H24B 109.5
C22 C24 H24C 109.5
H24A C24 H24C 109.5
H24B C24 H24C 109.5
C21 C25 C26 110.5(2)
C21 C25 C27 113.08(19)
C26 C25 C27 108.9(2)
C21 C25 H25 108.1
C26 C25 H25 108.1
C27 C25 H25 108.1
C25 C26 H26A 109.5
C25 C26 H26B 109.5
H26A C26 H26B 109.5
C25 C26 H26C 109.5
H26A C26 H26C 109.5
H26B C26 H26C 109.5
C25 C27 H27A 109.5
C25 C27 H27B 109.5
H27A C27 H27B 109.5
C25 C27 H27C 109.5
H27A C27 H27C 109.5
H27B C27 H27C 109.5
N3 C28 N4 105.61(14)
N3 C28 P2 122.56(12)
N4 C28 P2 131.44(13)
C28 N3 C29 110.19(14)
C28 N3 C31 124.94(14)
C29 N3 C31 124.83(14)
C30 C29 N3 107.09(15)
C30 C29 H29 126.5
N3 C29 H29 126.5
C29 C30 N4 107.35(15)
C29 C30 H30 126.3
N4 C30 H30 126.3
C28 N4 C30 109.75(14)
C28 N4 C43 125.91(14)
C30 N4 C43 123.34(14)
C32 C31 C36 123.77(17)
C32 C31 N3 118.30(15)
C36 C31 N3 117.92(16)
C31 C32 C33 117.12(18)
C31 C32 C37 122.45(16)
C33 C32 C37 120.40(18)
C34 C33 C32 120.6(2)
C34 C33 H33 119.7
C32 C33 H33 119.7
C35 C34 C33 120.70(19)
C35 C34 H34 119.6
C33 C34 H34 119.6
C34 C35 C36 121.19(19)
C34 C35 H35 119.4
C36 C35 H35 119.4
C35 C36 C31 116.53(19)
C35 C36 C40 120.17(18)
C31 C36 C40 123.29(17)
C32 C37 C38 111.96(19)
C32 C37 C39 110.03(18)
C38 C37 C39 111.5(2)
C32 C37 H37 107.7
C38 C37 H37 107.7
C39 C37 H37 107.7
C37 C38 H38A 109.5
C37 C38 H38B 109.5
H38A C38 H38B 109.5
C37 C38 H38C 109.5
H38A C38 H38C 109.5
H38B C38 H38C 109.5
C37 C39 H39A 109.5
C37 C39 H39B 109.5
H39A C39 H39B 109.5
C37 C39 H39C 109.5
H39A C39 H39C 109.5
H39B C39 H39C 109.5
C36 C40 C41 111.71(18)
C36 C40 C42 111.0(2)
C41 C40 C42 110.6(2)
C36 C40 H40 107.8
C41 C40 H40 107.8
C42 C40 H40 107.8
C40 C41 H41A 109.5
C40 C41 H41B 109.5
H41A C41 H41B 109.5
C40 C41 H41C 109.5
H41A C41 H41C 109.5
H41B C41 H41C 109.5
C40 C42 H42A 109.5
C40 C42 H42B 109.5
H42A C42 H42B 109.5
C40 C42 H42C 109.5
H42A C42 H42C 109.5
H42B C42 H42C 109.5
C44 C43 C48 124.00(17)
C44 C43 N4 118.59(16)
C48 C43 N4 117.35(16)
C45 C44 C43 116.36(18)
C45 C44 C49 120.00(17)
C43 C44 C49 123.61(16)
C46 C45 C44 121.04(19)
C46 C45 H45 119.5
C44 C45 H45 119.5
C45 C46 C47 120.73(19)
C45 C46 H46 119.6
C47 C46 H46 119.6
C46 C47 C48 121.27(19)
C46 C47 H47 119.4
C48 C47 H47 119.4
C47 C48 C43 116.53(18)
C47 C48 C52 121.51(18)
C43 C48 C52 121.85(17)
C44 C49 C50 112.75(17)
C44 C49 C51 110.10(16)
C50 C49 C51 109.79(17)
C44 C49 H49 108.0
C50 C49 H49 108.0
C51 C49 H49 108.0
C49 C50 H50A 109.5
C49 C50 H50B 109.5
H50A C50 H50B 109.5
C49 C50 H50C 109.5
H50A C50 H50C 109.5
H50B C50 H50C 109.5
C49 C51 H51A 109.5
C49 C51 H51B 109.5
H51A C51 H51B 109.5
C49 C51 H51C 109.5
H51A C51 H51C 109.5
H51B C51 H51C 109.5
C54 C52 C53 108.5(2)
C54 C52 C48 110.41(17)
C53 C52 C48 114.5(2)
C54 C52 H52 107.7
C53 C52 H52 107.7
C48 C52 H52 107.7
C52 C53 H53A 109.5
C52 C53 H53B 109.5
H53A C53 H53B 109.5
C52 C53 H53C 109.5
H53A C53 H53C 109.5
H53B C53 H53C 109.5
C52 C54 H54A 109.5
C52 C54 H54B 109.5
H54A C54 H54B 109.5
C52 C54 H54C 109.5
H54A C54 H54C 109.5
H54B C54 H54C 109.5
C109 B101 C125 112.22(13)
C109 B101 C101 110.97(13)
C125 B101 C101 103.80(13)
C109 B101 C117 105.29(13)
C125 B101 C117 111.39(13)
C101 B101 C117 113.37(13)
C102 C101 C106 115.62(15)
C102 C101 B101 121.23(15)
C106 C101 B101 122.97(15)
C103 C102 C101 122.05(16)
C103 C102 H102 119.0
C101 C102 H102 119.0
C104 C103 C102 121.27(16)
C104 C103 C107 120.59(16)
C102 C103 C107 118.13(16)
C105 C104 C103 117.58(16)
C105 C104 H104 121.2
C103 C104 H104 121.2
C104 C105 C106 121.02(16)
C104 C105 C108 120.11(16)
C106 C105 C108 118.85(16)
C105 C106 C101 122.25(16)
C105 C106 H106 118.9
C101 C106 H106 118.9
F1C C107 F1A 106.84(14)
F1C C107 F1B 106.59(15)
F1A C107 F1B 105.17(15)
F1C C107 C103 113.25(16)
F1A C107 C103 112.53(14)
F1B C107 C103 111.91(15)
F2B C108 F2C 108.28(18)
F2B C108 F2A 105.01(18)
F2C C108 F2A 104.76(18)
F2B C108 C105 112.89(16)
F2C C108 C105 113.66(17)
F2A C108 C105 111.58(16)
C110 C109 C114 115.83(16)
C110 C109 B101 120.79(15)
C114 C109 B101 123.30(15)
C111 C110 C109 122.34(17)
C111 C110 H110 118.8
C109 C110 H110 118.8
C112 C111 C110 120.83(18)
C112 C111 C115 121.30(18)
C110 C111 C115 117.87(19)
C113 C112 C111 117.97(17)
C113 C112 H112 121.0
C111 C112 H112 121.0
C112 C113 C114 120.81(18)
C112 C113 C116 120.52(18)
C114 C113 C116 118.65(19)
C113 C114 C109 122.17(17)
C113 C114 H114 118.9
C109 C114 H114 118.9
F3B C115 F3C 107.07(19)
F3B C115 F3A 106.40(19)
F3C C115 F3A 104.2(2)
F3B C115 C111 113.8(2)
F3C C115 C111 112.57(17)
F3A C115 C111 112.12(18)
F4F C116 F4D 121.0(7)
F4B C116 F4C 112.7(3)
F4B C116 F4A 101.6(3)
F4C C116 F4A 99.5(3)
F4F C116 C113 116.0(5)
F4D C116 C113 113.2(4)
F4B C116 C113 116.1(2)
F4C C116 C113 113.5(2)
F4A C116 C113 111.6(2)
F4F C116 F4E 98.0(6)
F4D C116 F4E 99.6(6)
C113 C116 F4E 104.2(3)
C122 C117 C118 115.84(16)
C122 C117 B101 124.93(15)
C118 C117 B101 119.12(15)
C119 C118 C117 122.28(18)
C119 C118 H118 118.9
C117 C118 H118 118.9
C120 C119 C118 120.5(2)
C120 C119 C123 119.2(2)
C118 C119 C123 120.3(2)
C121 C120 C119 118.31(18)
C121 C120 H120 120.8
C119 C120 H120 120.8
C120 C121 C122 120.95(18)
C120 C121 C124 119.90(19)
C122 C121 C124 119.1(2)
C117 C122 C121 122.00(17)
C117 C122 H122 119.0
C121 C122 H122 119.0
F5C C123 F5B 102.2(3)
F5C C123 F5A 107.5(4)
F5B C123 F5A 105.6(3)
F5C C123 C119 112.5(3)
F5B C123 C119 113.6(3)
F5A C123 C119 114.5(2)
F6C C124 F6A 106.8(2)
F6C C124 F6B 108.2(3)
F6A C124 F6B 103.6(2)
F6C C124 C121 112.4(2)
F6A C124 C121 112.9(2)
F6B C124 C121 112.46(19)
C126 C125 C130 115.69(15)
C126 C125 B101 122.62(14)
C130 C125 B101 121.42(15)
C127 C126 C125 122.10(15)
C127 C126 H126 118.9
C125 C126 H126 118.9
C128 C127 C126 121.11(16)
C128 C127 C131 120.31(16)
C126 C127 C131 118.56(16)
C129 C128 C127 117.67(16)
C129 C128 H128 121.2
C127 C128 H128 121.2
C128 C129 C130 121.21(16)
C128 C129 C132 120.29(16)
C130 C129 C132 118.47(16)
C129 C130 C125 122.17(16)
C129 C130 H130 118.9
C125 C130 H130 118.9
F7C C131 F7B 106.66(18)
F7C C131 F7A 105.88(18)
F7B C131 F7A 105.55(16)
F7C C131 C127 112.78(16)
F7B C131 C127 113.49(16)
F7A C131 C127 111.89(18)
F8B C132 F8C 106.97(18)
F8B C132 F8A 106.03(18)
F8C C132 F8A 105.2(2)
F8B C132 C129 113.87(17)
F8C C132 C129 112.31(16)
F8A C132 C129 111.88(16)

loop_
_geom_bond_atom_site_label_1
_geom_bond_atom_site_label_2
_geom_bond_distance
P1 C1 1.7948(17)
P1 P2 2.1108(6)
P2 C28 1.8238(17)
C1 N1 1.359(2)
C1 N2 1.369(2)
N1 C2 1.385(2)
N1 C4 1.445(2)
C2 C3 1.344(3)
C2 H2 0.9500
C3 N2 1.379(2)
C3 H3 0.9500
N2 C16 1.448(2)
C4 C9 1.393(2)
C4 C5 1.393(2)
C5 C6 1.394(3)
C5 C10 1.515(3)
C6 C7 1.383(3)
C6 H6 0.9500
C7 C8 1.378(3)
C7 H7 0.9500
C8 C9 1.391(3)
C8 H8 0.9500
C9 C13 1.530(3)
C10 C11 1.528(3)
C10 C12 1.529(3)
C10 H10 1.0000
C11 H11A 0.9800
C11 H11B 0.9800
C11 H11C 0.9800
C12 H12A 0.9800
C12 H12B 0.9800
C12 H12C 0.9800
C13 C14 1.501(4)
C13 C15 1.506(3)
C13 H13 1.0000
C14 H14A 0.9800
C14 H14B 0.9800
C14 H14C 0.9800
C15 H15A 0.9800
C15 H15B 0.9800
C15 H15C 0.9800
C16 C21 1.397(3)
C16 C17 1.402(3)
C17 C18 1.398(3)
C17 C22 1.518(3)
C18 C19 1.379(3)
C18 H18 0.9500
C19 C20 1.375(3)
C19 H19 0.9500
C20 C21 1.397(3)
C20 H20 0.9500
C21 C25 1.518(3)
C22 C23 1.527(3)
C22 C24 1.529(3)
C22 H22 1.0000
C23 H23A 0.9800
C23 H23B 0.9800
C23 H23C 0.9800
C24 H24A 0.9800
C24 H24B 0.9800
C24 H24C 0.9800
C25 C26 1.526(3)
C25 C27 1.534(3)
C25 H25 1.0000
C26 H26A 0.9800
C26 H26B 0.9800
C26 H26C 0.9800
C27 H27A 0.9800
C27 H27B 0.9800
C27 H27C 0.9800
C28 N3 1.357(2)
C28 N4 1.358(2)
N3 C29 1.380(2)
N3 C31 1.449(2)
C29 C30 1.345(3)
C29 H29 0.9500
C30 N4 1.385(2)
C30 H30 0.9500
N4 C43 1.446(2)
C31 C32 1.391(3)
C31 C36 1.404(3)
C32 C33 1.397(3)
C32 C37 1.520(3)
C33 C34 1.386(3)
C33 H33 0.9500
C34 C35 1.379(3)
C34 H34 0.9500
C35 C36 1.395(3)
C35 H35 0.9500
C36 C40 1.516(3)
C37 C38 1.522(3)
C37 C39 1.532(3)
C37 H37 1.0000
C38 H38A 0.9800
C38 H38B 0.9800
C38 H38C 0.9800
C39 H39A 0.9800
C39 H39B 0.9800
C39 H39C 0.9800
C40 C41 1.527(3)
C40 C42 1.528(3)
C40 H40 1.0000
C41 H41A 0.9800
C41 H41B 0.9800
C41 H41C 0.9800
C42 H42A 0.9800
C42 H42B 0.9800
C42 H42C 0.9800
C43 C44 1.399(3)
C43 C48 1.406(3)
C44 C45 1.399(3)
C44 C49 1.516(3)
C45 C46 1.382(3)
C45 H45 0.9500
C46 C47 1.382(3)
C46 H46 0.9500
C47 C48 1.387(3)
C47 H47 0.9500
C48 C52 1.530(3)
C49 C50 1.533(3)
C49 C51 1.535(3)
C49 H49 1.0000
C50 H50A 0.9800
C50 H50B 0.9800
C50 H50C 0.9800
C51 H51A 0.9800
C51 H51B 0.9800
C51 H51C 0.9800
C52 C54 1.523(3)
C52 C53 1.524(3)
C52 H52 1.0000
C53 H53A 0.9800
C53 H53B 0.9800
C53 H53C 0.9800
C54 H54A 0.9800
C54 H54B 0.9800
C54 H54C 0.9800
B101 C109 1.636(2)
B101 C125 1.638(2)
B101 C101 1.639(2)
B101 C117 1.645(2)
C101 C102 1.399(2)
C101 C106 1.399(2)
C102 C103 1.391(2)
C102 H102 0.9500
C103 C104 1.387(3)
C103 C107 1.490(2)
F1A C107 1.341(2)
F1B C107 1.356(2)
F1C C107 1.334(2)
C104 C105 1.383(3)
C104 H104 0.9500
C105 C106 1.395(2)
C105 C108 1.498(3)
C106 H106 0.9500
C108 F2B 1.321(2)
C108 F2C 1.321(2)
C108 F2A 1.346(3)
C109 C110 1.397(2)
C109 C114 1.398(2)
C110 C111 1.390(3)
C110 H110 0.9500
C111 C112 1.388(3)
C111 C115 1.493(3)
C112 C113 1.386(3)
C112 H112 0.9500
C113 C114 1.395(3)
C113 C116 1.490(3)
C114 H114 0.9500
C115 F3B 1.321(3)
C115 F3C 1.332(3)
C115 F3A 1.348(3)
C116 F4F 1.132(12)
C116 F4D 1.185(8)
C116 F4B 1.299(3)
C116 F4C 1.363(4)
C116 F4A 1.407(4)
C116 F4E 1.492(11)
C117 C122 1.394(2)
C117 C118 1.399(3)
C118 C119 1.393(3)
C118 H118 0.9500
C119 C120 1.388(3)
C119 C123 1.497(3)
C120 C121 1.374(3)
C120 H120 0.9500
C121 C122 1.399(3)
C121 C124 1.498(3)
C122 H122 0.9500
C123 F5C 1.280(5)
C123 F5B 1.294(4)
C123 F5A 1.299(4)
C124 F6C 1.304(3)
C124 F6A 1.329(3)
C124 F6B 1.332(3)
C125 C126 1.398(2)
C125 C130 1.402(2)
C126 C127 1.394(2)
C126 H126 0.9500
C127 C128 1.386(2)
C127 C131 1.492(3)
C128 C129 1.384(3)
C128 H128 0.9500
C129 C130 1.389(2)
C129 C132 1.498(2)
C130 H130 0.9500
C131 F7C 1.327(3)
C131 F7B 1.336(2)
C131 F7A 1.337(2)
C132 F8B 1.318(2)
C132 F8C 1.319(2)
C132 F8A 1.327(3)
